data_4500774
loop_
_publ_author_name
'Morgan, Ian S.'
'Jennings, Michael'
'Vindigni, Alessandro'
'Cl\'erac, Rodolphe'
'Preuss, Kathryn E.'

_publ_section_title
;
 [TDNQ][CoCp*2] and [TDNQ]3[CoCp2]2; Radical Anions of a
 1,2,5-Thiadiazolo-naphthoquinone
;
_journal_issue 6
_journal_name_full 'Crystal Growth &amp; Design'
_journal_page_first 2520
_journal_paper_doi 10.1021/cg2002783
_journal_volume 11
_journal_year 2011
_chemical_formula_moiety '2(C10 H10 Co), 3(C10 H4 N2 O2 S)'
_chemical_formula_sum 'C50 H32 Co2 N6 O6 S3'
_chemical_formula_weight 1026.86
_chemical_name_systematic
; 

 ? 

;
_space_group_IT_number 2
_symmetry_cell_setting triclinic
_symmetry_space_group_name_Hall '-P 1'
_symmetry_space_group_name_H-M 'P -1'
_atom_sites_solution_hydrogens geom
_atom_sites_solution_primary direct
_atom_sites_solution_secondary difmap
_audit_creation_method SHELXL-97
_cell_angle_alpha 78.53(3)
_cell_angle_beta 77.04(3)
_cell_angle_gamma 80.68(3)
_cell_formula_units_Z 2
_cell_length_a 10.601(2)
_cell_length_b 12.185(2)
_cell_length_c 16.651(3)
_cell_measurement_reflns_used 27425
_cell_measurement_temperature 150(2)
_cell_measurement_theta_max 27.48
_cell_measurement_theta_min 2.04
_cell_volume 2038.6(7)
_computing_cell_refinement 'DENZO-SMN (Otwinowski & Minor, 1997)'
_computing_data_collection 'COLLECT (Nonius, 1997-2001)'
_computing_data_reduction DENZO-SMN
_computing_molecular_graphics 'SHELXTL/PC (Sheldrick, 2001)'
_computing_publication_material SHELXTL/PC
_computing_structure_refinement 'SHELXL-97 (Sheldrick, 1997)'
_computing_structure_solution 'SHELXS-97 (Sheldrick, 1997)'
_diffrn_ambient_temperature 150(2)
_diffrn_measured_fraction_theta_full 0.985
_diffrn_measured_fraction_theta_max 0.985
_diffrn_measurement_device_type 'Nonius Kappa-CCD'
_diffrn_measurement_method '\f scans, and \w scans with \k offsets'
_diffrn_radiation_monochromator graphite
_diffrn_radiation_source 'fine-focus sealed tube'
_diffrn_radiation_type MoK\a
_diffrn_radiation_wavelength 0.71073
_diffrn_reflns_av_R_equivalents 0.045
_diffrn_reflns_av_sigmaI/netI 0.0505
_diffrn_reflns_limit_h_max 13
_diffrn_reflns_limit_h_min -13
_diffrn_reflns_limit_k_max 15
_diffrn_reflns_limit_k_min -15
_diffrn_reflns_limit_l_max 20
_diffrn_reflns_limit_l_min -21
_diffrn_reflns_number 20920
_diffrn_reflns_theta_full 27.48
_diffrn_reflns_theta_max 27.48
_diffrn_reflns_theta_min 2.55
_diffrn_standards_number 0
_exptl_absorpt_coefficient_mu 1.032
_exptl_absorpt_correction_T_max 0.7470
_exptl_absorpt_correction_T_min 0.6981
_exptl_absorpt_correction_type multi-scan
_exptl_absorpt_process_details 'DENZO-SMN (Otwinowski & Minor, 1997)'
_exptl_crystal_colour black
_exptl_crystal_density_diffrn 1.673
_exptl_crystal_density_method 'not measured'
_exptl_crystal_description block
_exptl_crystal_F_000 1048
_exptl_crystal_size_max 0.38
_exptl_crystal_size_mid 0.35
_exptl_crystal_size_min 0.30
_refine_diff_density_max 0.432
_refine_diff_density_min -0.500
_refine_diff_density_rms 0.074
_refine_ls_extinction_method none
_refine_ls_goodness_of_fit_ref 1.041
_refine_ls_hydrogen_treatment constr
_refine_ls_matrix_type full
_refine_ls_number_parameters 604
_refine_ls_number_reflns 9213
_refine_ls_number_restraints 0
_refine_ls_restrained_S_all 1.041
_refine_ls_R_factor_all 0.0604
_refine_ls_R_factor_gt 0.0419
_refine_ls_shift/su_max 0.001
_refine_ls_shift/su_mean 0.000
_refine_ls_structure_factor_coef Fsqd
_refine_ls_weighting_details 'calc w=1/[\s^2^(Fo^2^)+(0.0328P)^2^+2.4943P] where P=(Fo^2^+2Fc^2^)/3'
_refine_ls_weighting_scheme calc
_refine_ls_wR_factor_gt 0.0954
_refine_ls_wR_factor_ref 0.1043
_reflns_number_gt 7260
_reflns_number_total 9213
_reflns_threshold_expression I>2\s(I)
_cod_data_source_file cg2002783_si_001.cif
_cod_data_source_block 08168
_cod_depositor_comments
;
The following automatic conversions were performed:

'_symmetry_cell_setting' value 'Triclinic' changed to 'triclinic'
according to /home/saulius/struct/CIF-dictionaries/cif_core.dic
dictionary named 'cif_core.dic' version 2.4.1 from 2010-06-29.

Automatic conversion script
Id: cif_fix_values 1715 2011-07-08 13:25:40Z adriana 
;
_cod_database_code 4500774

loop_
_symmetry_equiv_pos_as_xyz
'x, y, z'
'-x, -y, -z'

loop_
_atom_site_label
_atom_site_type_symbol
_atom_site_fract_x
_atom_site_fract_y
_atom_site_fract_z
_atom_site_U_iso_or_equiv
_atom_site_adp_type
_atom_site_occupancy
_atom_site_symmetry_multiplicity
_atom_site_calc_flag
_atom_site_refinement_flags
Co10 Co 0.92430(3) 0.82177(3) 0.39837(2) 0.02260(9) Uani 1 1 d .
C10 C 1.0208(3) 0.6884(2) 0.46402(17) 0.0300(6) Uani 1 1 d .
H10A H 0.9849 0.6456 0.5201 0.036 Uiso 1 1 calc R
C11 C 1.0867(3) 0.7852(2) 0.44873(18) 0.0312(6) Uani 1 1 d .
H11A H 1.1057 0.8227 0.4922 0.037 Uiso 1 1 calc R
C12 C 1.1199(3) 0.8200(2) 0.36094(19) 0.0334(7) Uani 1 1 d .
H12A H 1.1665 0.8863 0.3317 0.040 Uiso 1 1 calc R
C13 C 1.0741(3) 0.7454(3) 0.32196(18) 0.0347(7) Uani 1 1 d .
H13A H 1.0830 0.7494 0.2604 0.042 Uiso 1 1 calc R
C14 C 1.0129(3) 0.6643(2) 0.38561(19) 0.0343(7) Uani 1 1 d .
H14A H 0.9705 0.6013 0.3768 0.041 Uiso 1 1 calc R
C15 C 0.8139(3) 0.9519(2) 0.45018(19) 0.0342(7) Uani 1 1 d .
H15A H 0.8368 0.9908 0.4916 0.041 Uiso 1 1 calc R
C16 C 0.7454(3) 0.8565(3) 0.46902(18) 0.0334(6) Uani 1 1 d .
H16A H 0.7120 0.8160 0.5264 0.040 Uiso 1 1 calc R
C17 C 0.7339(3) 0.8268(3) 0.39322(19) 0.0328(6) Uani 1 1 d .
H17A H 0.6908 0.7622 0.3877 0.039 Uiso 1 1 calc R
C18 C 0.7957(3) 0.9049(3) 0.32597(18) 0.0332(6) Uani 1 1 d .
H18A H 0.8039 0.9047 0.2650 0.040 Uiso 1 1 calc R
C19 C 0.8456(3) 0.9817(2) 0.36136(19) 0.0325(6) Uani 1 1 d .
H19A H 0.8951 1.0453 0.3295 0.039 Uiso 1 1 calc R
Co20 Co 0.53683(3) 0.69377(3) 0.09359(2) 0.02143(9) Uani 1 1 d .
C20 C 0.6358(3) 0.6092(2) 0.18382(17) 0.0289(6) Uani 1 1 d .
H20A H 0.6143 0.6176 0.2441 0.035 Uiso 1 1 calc R
C21 C 0.7192(3) 0.6731(2) 0.11836(17) 0.0294(6) Uani 1 1 d .
H21A H 0.7669 0.7344 0.1247 0.035 Uiso 1 1 calc R
C22 C 0.7217(3) 0.6356(2) 0.04227(18) 0.0297(6) Uani 1 1 d .
H22A H 0.7715 0.6658 -0.0141 0.036 Uiso 1 1 calc R
C23 C 0.6403(3) 0.5487(2) 0.06015(18) 0.0296(6) Uani 1 1 d .
H23A H 0.6227 0.5069 0.0186 0.036 Uiso 1 1 calc R
C24 C 0.5870(3) 0.5320(2) 0.14775(18) 0.0295(6) Uani 1 1 d .
H24A H 0.5251 0.4768 0.1783 0.035 Uiso 1 1 calc R
C25 C 0.4749(3) 0.8246(2) 0.00936(17) 0.0308(6) Uani 1 1 d .
H25A H 0.5267 0.8540 -0.0467 0.037 Uiso 1 1 calc R
C26 C 0.3924(3) 0.7385(3) 0.02652(18) 0.0335(7) Uani 1 1 d .
H26A H 0.3754 0.6966 -0.0151 0.040 Uiso 1 1 calc R
C27 C 0.3392(3) 0.7217(2) 0.11403(19) 0.0314(6) Uani 1 1 d .
H27A H 0.2782 0.6657 0.1447 0.038 Uiso 1 1 calc R
C28 C 0.3887(3) 0.7976(2) 0.15026(17) 0.0280(6) Uani 1 1 d .
H28A H 0.3687 0.8047 0.2108 0.034 Uiso 1 1 calc R
C29 C 0.4725(3) 0.8608(2) 0.08550(17) 0.0289(6) Uani 1 1 d .
H29A H 0.5222 0.9203 0.0924 0.035 Uiso 1 1 calc R
S31 S 0.28120(7) 0.45317(6) 0.34953(4) 0.03089(16) Uani 1 1 d .
N32 N 0.3358(2) 0.57520(19) 0.32421(13) 0.0267(5) Uani 1 1 d .
C33 C 0.3611(2) 0.5964(2) 0.39427(15) 0.0221(5) Uani 1 1 d .
C34 C 0.4070(2) 0.7024(2) 0.40008(15) 0.0218(5) Uani 1 1 d .
O35 O 0.43656(19) 0.77483(15) 0.33862(11) 0.0286(4) Uani 1 1 d .
C36 C 0.4071(2) 0.7159(2) 0.48637(15) 0.0215(5) Uani 1 1 d .
C37 C 0.4273(3) 0.8212(2) 0.49988(17) 0.0254(5) Uani 1 1 d .
H37A H 0.4382 0.8818 0.4542 0.030 Uiso 1 1 calc R
C38 C 0.4317(3) 0.8377(2) 0.57875(17) 0.0289(6) Uani 1 1 d .
H38A H 0.4443 0.9096 0.5873 0.035 Uiso 1 1 calc R
C39 C 0.4175(3) 0.7484(2) 0.64631(17) 0.0285(6) Uani 1 1 d .
H39A H 0.4233 0.7592 0.7003 0.034 Uiso 1 1 calc R
C40 C 0.3952(3) 0.6447(2) 0.63475(16) 0.0248(5) Uani 1 1 d .
H40A H 0.3842 0.5850 0.6811 0.030 Uiso 1 1 calc R
C41 C 0.3886(2) 0.6265(2) 0.55519(15) 0.0216(5) Uani 1 1 d .
C42 C 0.3600(2) 0.5153(2) 0.54679(15) 0.0211(5) Uani 1 1 d .
O43 O 0.35319(18) 0.43386(15) 0.60541(11) 0.0267(4) Uani 1 1 d .
C44 C 0.3358(2) 0.5098(2) 0.46454(16) 0.0221(5) Uani 1 1 d .
N45 N 0.2891(2) 0.42271(19) 0.44791(14) 0.0278(5) Uani 1 1 d .
S51 S 0.15378(7) 0.09236(6) 0.13524(4) 0.02949(16) Uani 1 1 d .
N52 N 0.2124(2) 0.09532(19) 0.03630(14) 0.0262(5) Uani 1 1 d .
C53 C 0.1732(2) 0.0063(2) 0.01663(15) 0.0210(5) Uani 1 1 d .
C54 C 0.2077(2) -0.0235(2) -0.06765(15) 0.0220(5) Uani 1 1 d .
O55 O 0.27169(19) 0.03427(16) -0.12786(11) 0.0290(4) Uani 1 1 d .
C56 C 0.1638(2) -0.1302(2) -0.07347(16) 0.0226(5) Uani 1 1 d .
C57 C 0.2017(3) -0.1703(2) -0.14953(17) 0.0274(6) Uani 1 1 d .
H57A H 0.2510 -0.1270 -0.1963 0.033 Uiso 1 1 calc R
C58 C 0.1684(3) -0.2720(2) -0.15747(18) 0.0321(6) Uani 1 1 d .
H58A H 0.1952 -0.2983 -0.2094 0.039 Uiso 1 1 calc R
C59 C 0.0958(3) -0.3362(2) -0.08957(19) 0.0326(6) Uani 1 1 d .
H59A H 0.0734 -0.4063 -0.0952 0.039 Uiso 1 1 calc R
C60 C 0.0563(3) -0.2980(2) -0.01411(17) 0.0258(6) Uani 1 1 d .
H60A H 0.0062 -0.3420 0.0319 0.031 Uiso 1 1 calc R
C61 C 0.0891(2) -0.1954(2) -0.00444(16) 0.0224(5) Uani 1 1 d .
C62 C 0.0462(2) -0.1605(2) 0.07875(15) 0.0224(5) Uani 1 1 d .
O63 O -0.02156(19) -0.21496(16) 0.13880(11) 0.0289(4) Uani 1 1 d .
C64 C 0.0969(2) -0.0584(2) 0.08575(15) 0.0203(5) Uani 1 1 d .
N65 N 0.0788(2) -0.01850(19) 0.15771(13) 0.0258(5) Uani 1 1 d .
S71 S 0.47066(7) 0.01403(6) 0.26317(4) 0.02818(15) Uani 1 1 d .
N72 N 0.4726(2) 0.13583(19) 0.20299(14) 0.0269(5) Uani 1 1 d .
C73 C 0.3551(3) 0.1949(2) 0.22489(15) 0.0230(5) Uani 1 1 d .
C74 C 0.3158(3) 0.3086(2) 0.18369(15) 0.0237(5) Uani 1 1 d .
O75 O 0.3930(2) 0.36432(16) 0.12778(11) 0.0322(5) Uani 1 1 d .
C76 C 0.1815(3) 0.3523(2) 0.21436(15) 0.0235(5) Uani 1 1 d .
C77 C 0.1339(3) 0.4626(2) 0.17971(17) 0.0278(6) Uani 1 1 d .
H77A H 0.1878 0.5033 0.1338 0.033 Uiso 1 1 calc R
C78 C 0.0116(3) 0.5126(2) 0.21074(17) 0.0316(6) Uani 1 1 d .
H78A H -0.0170 0.5877 0.1872 0.038 Uiso 1 1 calc R
C79 C -0.0711(3) 0.4532(2) 0.27697(17) 0.0306(6) Uani 1 1 d .
H79A H -0.1557 0.4878 0.2982 0.037 Uiso 1 1 calc R
C80 C -0.0294(3) 0.3451(2) 0.31100(16) 0.0269(6) Uani 1 1 d .
H80A H -0.0867 0.3049 0.3552 0.032 Uiso 1 1 calc R
C81 C 0.0966(3) 0.2919(2) 0.28209(15) 0.0233(5) Uani 1 1 d .
C82 C 0.1363(3) 0.1783(2) 0.32354(15) 0.0236(5) Uani 1 1 d .
O83 O 0.0614(2) 0.12274(16) 0.38098(11) 0.0318(4) Uani 1 1 d .
C84 C 0.2700(3) 0.1338(2) 0.29198(15) 0.0237(5) Uani 1 1 d .
N85 N 0.3254(2) 0.02962(19) 0.31981(13) 0.0265(5) Uani 1 1 d .

loop_
_atom_site_aniso_label
_atom_site_aniso_U_11
_atom_site_aniso_U_22
_atom_site_aniso_U_33
_atom_site_aniso_U_23
_atom_site_aniso_U_13
_atom_site_aniso_U_12
Co10 0.02138(18) 0.02209(18) 0.02433(18) -0.00385(14) -0.00483(14) -0.00237(14)
C10 0.0280(15) 0.0277(14) 0.0305(14) -0.0006(11) -0.0067(11) 0.0040(12)
C11 0.0231(14) 0.0346(15) 0.0385(16) -0.0115(13) -0.0124(12) 0.0039(12)
C12 0.0183(13) 0.0304(15) 0.0453(17) -0.0005(13) -0.0017(12) 0.0010(11)
C13 0.0286(15) 0.0443(18) 0.0264(14) -0.0118(13) -0.0022(11) 0.0119(13)
C14 0.0376(17) 0.0244(14) 0.0441(17) -0.0107(12) -0.0155(13) 0.0036(12)
C15 0.0292(15) 0.0294(15) 0.0463(17) -0.0141(13) -0.0133(13) 0.0071(12)
C16 0.0219(14) 0.0378(16) 0.0347(15) -0.0062(13) 0.0011(11) 0.0034(12)
C17 0.0190(13) 0.0338(15) 0.0475(17) -0.0071(13) -0.0098(12) -0.0039(12)
C18 0.0289(15) 0.0375(16) 0.0333(15) -0.0035(13) -0.0140(12) 0.0039(13)
C19 0.0243(14) 0.0239(14) 0.0470(17) 0.0013(12) -0.0111(12) 0.0004(11)
Co20 0.02179(18) 0.02026(18) 0.02264(18) -0.00207(13) -0.00688(13) -0.00225(14)
C20 0.0279(14) 0.0291(14) 0.0293(14) 0.0011(11) -0.0145(11) 0.0024(11)
C21 0.0236(14) 0.0309(15) 0.0352(15) -0.0022(12) -0.0119(11) -0.0035(12)
C22 0.0216(13) 0.0300(14) 0.0343(15) -0.0030(12) -0.0048(11) 0.0020(11)
C23 0.0298(15) 0.0228(13) 0.0363(15) -0.0079(11) -0.0101(12) 0.0051(11)
C24 0.0297(15) 0.0191(13) 0.0375(15) 0.0030(11) -0.0112(12) 0.0005(11)
C25 0.0344(16) 0.0294(14) 0.0236(13) 0.0007(11) -0.0068(11) 0.0063(12)
C26 0.0334(16) 0.0354(16) 0.0377(16) -0.0160(13) -0.0209(13) 0.0097(13)
C27 0.0194(13) 0.0306(15) 0.0441(17) -0.0053(13) -0.0085(12) -0.0007(11)
C28 0.0273(14) 0.0297(14) 0.0248(13) -0.0067(11) -0.0036(11) 0.0032(11)
C29 0.0319(15) 0.0211(13) 0.0325(14) -0.0043(11) -0.0079(12) 0.0024(11)
S31 0.0363(4) 0.0316(4) 0.0308(4) -0.0111(3) -0.0119(3) -0.0069(3)
N32 0.0264(12) 0.0296(12) 0.0261(11) -0.0080(9) -0.0078(9) -0.0020(10)
C33 0.0232(13) 0.0219(12) 0.0227(12) -0.0066(10) -0.0067(10) -0.0001(10)
C34 0.0180(12) 0.0215(12) 0.0255(13) -0.0032(10) -0.0067(10) 0.0015(10)
O35 0.0361(11) 0.0228(9) 0.0249(9) 0.0008(8) -0.0063(8) -0.0036(8)
C36 0.0204(12) 0.0209(12) 0.0235(12) -0.0050(10) -0.0061(10) 0.0003(10)
C37 0.0243(13) 0.0208(13) 0.0306(14) -0.0056(11) -0.0041(11) -0.0014(10)
C38 0.0267(14) 0.0263(14) 0.0373(15) -0.0159(12) -0.0049(12) -0.0030(11)
C39 0.0267(14) 0.0356(15) 0.0267(13) -0.0156(12) -0.0043(11) -0.0028(12)
C40 0.0249(13) 0.0282(14) 0.0211(12) -0.0060(10) -0.0036(10) -0.0017(11)
C41 0.0190(12) 0.0210(12) 0.0247(12) -0.0060(10) -0.0036(10) -0.0001(10)
C42 0.0191(12) 0.0220(12) 0.0212(12) -0.0040(10) -0.0026(9) -0.0013(10)
O43 0.0314(10) 0.0242(9) 0.0229(9) -0.0013(7) -0.0036(8) -0.0045(8)
C44 0.0211(13) 0.0200(12) 0.0252(13) -0.0053(10) -0.0038(10) -0.0020(10)
N45 0.0306(12) 0.0257(12) 0.0299(12) -0.0081(9) -0.0066(10) -0.0066(10)
S51 0.0370(4) 0.0287(4) 0.0276(3) -0.0098(3) -0.0089(3) -0.0084(3)
N52 0.0288(12) 0.0246(11) 0.0281(11) -0.0052(9) -0.0090(9) -0.0060(10)
C53 0.0208(12) 0.0200(12) 0.0235(12) -0.0039(10) -0.0074(10) -0.0014(10)
C54 0.0208(12) 0.0211(12) 0.0244(13) -0.0051(10) -0.0059(10) 0.0003(10)
O55 0.0311(11) 0.0298(10) 0.0248(9) -0.0026(8) -0.0012(8) -0.0088(8)
C56 0.0201(12) 0.0247(13) 0.0248(12) -0.0067(10) -0.0080(10) -0.0002(10)
C57 0.0240(14) 0.0317(14) 0.0266(13) -0.0090(11) -0.0040(10) -0.0001(11)
C58 0.0319(15) 0.0375(16) 0.0309(14) -0.0188(13) -0.0059(12) -0.0006(13)
C59 0.0314(15) 0.0287(15) 0.0438(17) -0.0169(13) -0.0116(13) -0.0021(12)
C60 0.0232(13) 0.0261(13) 0.0302(14) -0.0064(11) -0.0074(11) -0.0044(11)
C61 0.0217(13) 0.0200(12) 0.0263(13) -0.0036(10) -0.0084(10) -0.0004(10)
C62 0.0228(13) 0.0208(12) 0.0238(12) -0.0014(10) -0.0079(10) -0.0013(10)
O63 0.0341(11) 0.0268(10) 0.0253(9) 0.0003(8) -0.0043(8) -0.0102(8)
C64 0.0210(12) 0.0190(12) 0.0221(12) -0.0051(10) -0.0077(10) 0.0011(10)
N65 0.0293(12) 0.0258(12) 0.0239(11) -0.0062(9) -0.0076(9) -0.0028(10)
S71 0.0287(4) 0.0263(3) 0.0294(3) -0.0054(3) -0.0067(3) -0.0007(3)
N72 0.0289(12) 0.0263(12) 0.0269(11) -0.0064(9) -0.0061(9) -0.0047(10)
C73 0.0255(13) 0.0249(13) 0.0222(12) -0.0070(10) -0.0076(10) -0.0062(11)
C74 0.0291(14) 0.0229(13) 0.0219(12) -0.0043(10) -0.0067(10) -0.0083(11)
O75 0.0356(11) 0.0306(10) 0.0290(10) -0.0008(8) -0.0012(8) -0.0123(9)
C76 0.0303(14) 0.0221(13) 0.0217(12) -0.0078(10) -0.0084(10) -0.0040(11)
C77 0.0368(16) 0.0230(13) 0.0268(13) -0.0060(11) -0.0101(11) -0.0057(12)
C78 0.0447(17) 0.0223(13) 0.0329(15) -0.0080(11) -0.0185(13) 0.0004(12)
C79 0.0346(16) 0.0300(15) 0.0295(14) -0.0121(12) -0.0094(12) 0.0021(12)
C80 0.0286(14) 0.0300(14) 0.0245(13) -0.0063(11) -0.0080(11) -0.0042(12)
C81 0.0269(14) 0.0244(13) 0.0218(12) -0.0060(10) -0.0083(10) -0.0053(11)
C82 0.0294(14) 0.0231(13) 0.0199(12) -0.0047(10) -0.0057(10) -0.0058(11)
O83 0.0346(11) 0.0308(10) 0.0272(10) -0.0007(8) -0.0011(8) -0.0081(9)
C84 0.0296(14) 0.0237(13) 0.0209(12) -0.0052(10) -0.0084(10) -0.0058(11)
N85 0.0322(13) 0.0237(11) 0.0236(11) -0.0039(9) -0.0073(9) -0.0014(10)

loop_
_atom_type_symbol
_atom_type_description
_atom_type_scat_dispersion_real
_atom_type_scat_dispersion_imag
_atom_type_scat_source
C C 0.0033 0.0016 'International Tables Vol C Tables 4.2.6.8 and 6.1.1.4'
H H 0.0000 0.0000 'International Tables Vol C Tables 4.2.6.8 and 6.1.1.4'
N N 0.0061 0.0033 'International Tables Vol C Tables 4.2.6.8 and 6.1.1.4'
O O 0.0106 0.0060 'International Tables Vol C Tables 4.2.6.8 and 6.1.1.4'
S S 0.1246 0.1234 'International Tables Vol C Tables 4.2.6.8 and 6.1.1.4'
Co Co 0.3494 0.9721 'International Tables Vol C Tables 4.2.6.8 and 6.1.1.4'

loop_
_geom_angle_atom_site_label_1
_geom_angle_atom_site_label_2
_geom_angle_atom_site_label_3
_geom_angle
C13 Co10 C14 40.93(13)
C13 Co10 C16 161.03(13)
C14 Co10 C16 124.47(13)
C13 Co10 C12 40.93(12)
C14 Co10 C12 68.79(13)
C16 Co10 C12 156.95(13)
C13 Co10 C19 120.65(13)
C14 Co10 C19 157.02(12)
C16 Co10 C19 68.93(12)
C12 Co10 C19 106.14(12)
C13 Co10 C11 68.99(12)
C14 Co10 C11 68.82(12)
C16 Co10 C11 121.54(12)
C12 Co10 C11 40.96(12)
C19 Co10 C11 122.92(12)
C13 Co10 C15 156.58(13)
C14 Co10 C15 160.77(13)
C16 Co10 C15 40.87(12)
C12 Co10 C15 120.69(13)
C19 Co10 C15 41.20(12)
C11 Co10 C15 106.50(12)
C13 Co10 C17 123.85(13)
C14 Co10 C17 107.73(13)
C16 Co10 C17 40.88(12)
C12 Co10 C17 160.33(12)
C19 Co10 C17 69.10(12)
C11 Co10 C17 157.56(12)
C15 Co10 C17 69.08(12)
C13 Co10 C10 68.92(12)
C14 Co10 C10 40.85(12)
C16 Co10 C10 107.76(12)
C12 Co10 C10 68.83(12)
C19 Co10 C10 160.17(12)
C11 Co10 C10 40.89(11)
C15 Co10 C10 123.58(12)
C17 Co10 C10 122.03(12)
C13 Co10 C18 106.67(12)
C14 Co10 C18 121.65(12)
C16 Co10 C18 68.94(12)
C12 Co10 C18 122.98(12)
C19 Co10 C18 41.01(12)
C11 Co10 C18 159.78(12)
C15 Co10 C18 69.22(12)
C17 Co10 C18 41.10(12)
C10 Co10 C18 157.76(12)
C14 C10 C11 107.7(2)
C14 C10 Co10 69.16(16)
C11 C10 Co10 69.32(16)
C14 C10 H10A 126.1
C11 C10 H10A 126.1
Co10 C10 H10A 126.1
C12 C11 C10 107.9(3)
C12 C11 Co10 69.36(16)
C10 C11 Co10 69.79(16)
C12 C11 H11A 126.0
C10 C11 H11A 126.0
Co10 C11 H11A 126.0
C13 C12 C11 108.2(3)
C13 C12 Co10 69.48(16)
C11 C12 Co10 69.68(16)
C13 C12 H12A 125.9
C11 C12 H12A 125.9
Co10 C12 H12A 125.9
C12 C13 C14 107.8(3)
C12 C13 Co10 69.60(16)
C14 C13 Co10 69.57(17)
C12 C13 H13A 126.1
C14 C13 H13A 126.1
Co10 C13 H13A 126.1
C13 C14 C10 108.4(3)
C13 C14 Co10 69.50(17)
C10 C14 Co10 69.99(16)
C13 C14 H14A 125.8
C10 C14 H14A 125.8
Co10 C14 H14A 125.8
C16 C15 C19 107.5(3)
C16 C15 Co10 69.37(17)
C19 C15 Co10 69.23(17)
C16 C15 H15A 126.3
C19 C15 H15A 126.3
Co10 C15 H15A 126.3
C15 C16 C17 108.8(3)
C15 C16 Co10 69.76(17)
C17 C16 Co10 69.79(16)
C15 C16 H16A 125.6
C17 C16 H16A 125.6
Co10 C16 H16A 125.6
C16 C17 C18 107.8(3)
C16 C17 Co10 69.34(16)
C18 C17 Co10 69.64(16)
C16 C17 H17A 126.1
C18 C17 H17A 126.1
Co10 C17 H17A 126.1
C19 C18 C17 107.6(3)
C19 C18 Co10 69.10(16)
C17 C18 Co10 69.26(16)
C19 C18 H18A 126.2
C17 C18 H18A 126.2
Co10 C18 H18A 126.2
C18 C19 C15 108.3(3)
C18 C19 Co10 69.89(16)
C15 C19 Co10 69.57(16)
C18 C19 H19A 125.9
C15 C19 H19A 125.9
Co10 C19 H19A 125.9
C29 Co20 C22 122.29(12)
C29 Co20 C27 68.79(12)
C22 Co20 C27 159.09(12)
C29 Co20 C28 40.85(11)
C22 Co20 C28 158.47(12)
C27 Co20 C28 40.96(11)
C29 Co20 C25 40.87(11)
C22 Co20 C25 106.95(12)
C27 Co20 C25 68.87(12)
C28 Co20 C25 68.89(11)
C29 Co20 C23 158.83(11)
C22 Co20 C23 40.86(11)
C27 Co20 C23 122.93(12)
C28 Co20 C23 159.09(11)
C25 Co20 C23 122.75(12)
C29 Co20 C21 106.49(12)
C22 Co20 C21 41.06(11)
C27 Co20 C21 158.61(12)
C28 Co20 C21 121.95(12)
C25 Co20 C21 122.06(12)
C23 Co20 C21 68.99(12)
C29 Co20 C26 68.82(12)
C22 Co20 C26 122.47(12)
C27 Co20 C26 41.08(12)
C28 Co20 C26 69.05(12)
C25 Co20 C26 40.84(12)
C23 Co20 C26 107.41(12)
C21 Co20 C26 158.55(12)
C29 Co20 C24 158.40(11)
C22 Co20 C24 68.93(12)
C27 Co20 C24 107.40(12)
C28 Co20 C24 122.39(12)
C25 Co20 C24 159.46(12)
C23 Co20 C24 41.08(11)
C21 Co20 C24 68.89(12)
C26 Co20 C24 123.17(12)
C29 Co20 C20 121.86(12)
C22 Co20 C20 69.07(12)
C27 Co20 C20 122.50(12)
C28 Co20 C20 106.54(12)
C25 Co20 C20 158.20(12)
C23 Co20 C20 69.11(12)
C21 Co20 C20 40.97(11)
C26 Co20 C20 159.32(12)
C24 Co20 C20 40.93(11)
C21 C20 C24 107.7(2)
C21 C20 Co20 69.24(15)
C24 C20 Co20 69.43(15)
C21 C20 H20A 126.2
C24 C20 H20A 126.2
Co20 C20 H20A 126.2
C22 C21 C20 108.1(2)
C22 C21 Co20 69.31(15)
C20 C21 Co20 69.79(15)
C22 C21 H21A 126.0
C20 C21 H21A 126.0
Co20 C21 H21A 126.0
C23 C22 C21 108.2(2)
C23 C22 Co20 69.71(16)
C21 C22 Co20 69.64(16)
C23 C22 H22A 125.9
C21 C22 H22A 125.9
Co20 C22 H22A 125.9
C22 C23 C24 107.9(3)
C22 C23 Co20 69.43(16)
C24 C23 Co20 69.66(16)
C22 C23 H23A 126.0
C24 C23 H23A 126.0
Co20 C23 H23A 126.0
C20 C24 C23 108.1(2)
C20 C24 Co20 69.64(15)
C23 C24 Co20 69.26(15)
C20 C24 H24A 126.0
C23 C24 H24A 126.0
Co20 C24 H24A 126.0
C29 C25 C26 108.1(2)
C29 C25 Co20 69.42(15)
C26 C25 Co20 69.77(16)
C29 C25 H25A 125.9
C26 C25 H25A 125.9
Co20 C25 H25A 125.9
C25 C26 C27 107.6(2)
C25 C26 Co20 69.39(16)
C27 C26 Co20 69.20(15)
C25 C26 H26A 126.2
C27 C26 H26A 126.2
Co20 C26 H26A 126.2
C28 C27 C26 108.1(2)
C28 C27 Co20 69.59(16)
C26 C27 Co20 69.73(16)
C28 C27 H27A 125.9
C26 C27 H27A 125.9
Co20 C27 H27A 125.9
C29 C28 C27 107.8(2)
C29 C28 Co20 69.45(16)
C27 C28 Co20 69.45(16)
C29 C28 H28A 126.1
C27 C28 H28A 126.1
Co20 C28 H28A 126.1
C28 C29 C25 108.4(2)
C28 C29 Co20 69.70(16)
C25 C29 Co20 69.71(16)
C28 C29 H29A 125.8
C25 C29 H29A 125.8
Co20 C29 H29A 125.8
N45 S31 N32 100.66(12)
C33 N32 S31 105.65(18)
N32 C33 C44 114.3(2)
N32 C33 C34 123.5(2)
C44 C33 C34 122.2(2)
O35 C34 C36 123.3(2)
O35 C34 C33 122.5(2)
C36 C34 C33 114.1(2)
C37 C36 C41 119.2(2)
C37 C36 C34 118.3(2)
C41 C36 C34 122.5(2)
C38 C37 C36 120.7(2)
C38 C37 H37A 119.6
C36 C37 H37A 119.6
C37 C38 C39 120.0(2)
C37 C38 H38A 120.0
C39 C38 H38A 120.0
C40 C39 C38 120.2(2)
C40 C39 H39A 119.9
C38 C39 H39A 119.9
C39 C40 C41 120.7(2)
C39 C40 H40A 119.6
C41 C40 H40A 119.6
C40 C41 C36 119.0(2)
C40 C41 C42 118.5(2)
C36 C41 C42 122.4(2)
O43 C42 C44 122.8(2)
O43 C42 C41 122.8(2)
C44 C42 C41 114.4(2)
N45 C44 C33 113.4(2)
N45 C44 C42 123.6(2)
C33 C44 C42 122.9(2)
C44 N45 S31 105.96(18)
N65 S51 N52 101.21(12)
C53 N52 S51 105.76(17)
N52 C53 C64 113.5(2)
N52 C53 C54 123.5(2)
C64 C53 C54 123.0(2)
O55 C54 C53 122.7(2)
O55 C54 C56 122.9(2)
C53 C54 C56 114.3(2)
C57 C56 C61 118.8(2)
C57 C56 C54 118.4(2)
C61 C56 C54 122.7(2)
C58 C57 C56 120.9(3)
C58 C57 H57A 119.5
C56 C57 H57A 119.5
C57 C58 C59 120.2(3)
C57 C58 H58A 119.9
C59 C58 H58A 119.9
C60 C59 C58 120.0(3)
C60 C59 H59A 120.0
C58 C59 H59A 120.0
C59 C60 C61 120.9(3)
C59 C60 H60A 119.6
C61 C60 H60A 119.6
C60 C61 C56 119.2(2)
C60 C61 C62 118.1(2)
C56 C61 C62 122.7(2)
O63 C62 C64 122.1(2)
O63 C62 C61 123.4(2)
C64 C62 C61 114.4(2)
N65 C64 C53 113.7(2)
N65 C64 C62 123.6(2)
C53 C64 C62 122.7(2)
C64 N65 S51 105.82(17)
N72 S71 N85 100.41(12)
C73 N72 S71 106.70(18)
N72 C73 C84 113.3(2)
N72 C73 C74 124.0(2)
C84 C73 C74 122.7(2)
O75 C74 C76 123.3(2)
O75 C74 C73 122.6(3)
C76 C74 C73 114.1(2)
C77 C76 C81 117.9(3)
C77 C76 C74 118.8(2)
C81 C76 C74 123.2(2)
C78 C77 C76 121.7(3)
C78 C77 H77A 119.1
C76 C77 H77A 119.1
C77 C78 C79 120.2(3)
C77 C78 H78A 119.9
C79 C78 H78A 119.9
C80 C79 C78 119.8(3)
C80 C79 H79A 120.1
C78 C79 H79A 120.1
C79 C80 C81 121.7(3)
C79 C80 H80A 119.2
C81 C80 H80A 119.2
C80 C81 C76 118.8(2)
C80 C81 C82 118.7(2)
C76 C81 C82 122.6(2)
O83 C82 C84 122.5(2)
O83 C82 C81 123.3(3)
C84 C82 C81 114.2(2)
N85 C84 C73 112.8(2)
N85 C84 C82 124.0(2)
C73 C84 C82 123.1(2)
C84 N85 S71 106.79(18)

loop_
_geom_bond_atom_site_label_1
_geom_bond_atom_site_label_2
_geom_bond_distance
Co10 C13 2.023(3)
Co10 C14 2.024(3)
Co10 C16 2.024(3)
Co10 C12 2.024(3)
Co10 C19 2.025(3)
Co10 C11 2.029(3)
Co10 C15 2.029(3)
Co10 C17 2.030(3)
Co10 C10 2.035(3)
Co10 C18 2.035(3)
C10 C14 1.416(4)
C10 C11 1.419(4)
C10 H10A 1.0000
C11 C12 1.418(4)
C11 H11A 1.0000
C12 C13 1.415(4)
C12 H12A 1.0000
C13 C14 1.415(4)
C13 H13A 1.0000
C14 H14A 1.0000
C15 C16 1.415(4)
C15 C19 1.426(4)
C15 H15A 1.0000
C16 C17 1.416(4)
C16 H16A 1.0000
C17 C18 1.427(4)
C17 H17A 1.0000
C18 C19 1.422(4)
C18 H18A 1.0000
C19 H19A 1.0000
Co20 C29 2.027(3)
Co20 C22 2.028(3)
Co20 C27 2.029(3)
Co20 C28 2.031(3)
Co20 C25 2.031(3)
Co20 C23 2.032(3)
Co20 C21 2.032(3)
Co20 C26 2.036(3)
Co20 C24 2.037(3)
Co20 C20 2.040(3)
C20 C21 1.425(4)
C20 C24 1.425(4)
C20 H20A 1.0000
C21 C22 1.424(4)
C21 H21A 1.0000
C22 C23 1.417(4)
C22 H22A 1.0000
C23 C24 1.428(4)
C23 H23A 1.0000
C24 H24A 1.0000
C25 C29 1.417(4)
C25 C26 1.419(4)
C25 H25A 1.0000
C26 C27 1.426(4)
C26 H26A 1.0000
C27 C28 1.420(4)
C27 H27A 1.0000
C28 C29 1.416(4)
C28 H28A 1.0000
C29 H29A 1.0000
S31 N45 1.624(2)
S31 N32 1.626(2)
N32 C33 1.335(3)
C33 C44 1.420(3)
C33 C34 1.479(3)
C34 O35 1.230(3)
C34 C36 1.478(3)
C36 C37 1.403(3)
C36 C41 1.418(3)
C37 C38 1.379(4)
C37 H37A 0.9500
C38 C39 1.401(4)
C38 H38A 0.9500
C39 C40 1.379(4)
C39 H39A 0.9500
C40 C41 1.405(3)
C40 H40A 0.9500
C41 C42 1.475(3)
C42 O43 1.245(3)
C42 C44 1.465(3)
C44 N45 1.340(3)
S51 N65 1.616(2)
S51 N52 1.620(2)
N52 C53 1.344(3)
C53 C64 1.424(3)
C53 C54 1.471(3)
C54 O55 1.237(3)
C54 C56 1.477(3)
C56 C57 1.400(4)
C56 C61 1.418(4)
C57 C58 1.380(4)
C57 H57A 0.9500
C58 C59 1.391(4)
C58 H58A 0.9500
C59 C60 1.380(4)
C59 H59A 0.9500
C60 C61 1.399(3)
C60 H60A 0.9500
C61 C62 1.481(4)
C62 O63 1.235(3)
C62 C64 1.467(3)
C64 N65 1.344(3)
S71 N72 1.618(2)
S71 N85 1.619(2)
N72 C73 1.346(4)
C73 C84 1.432(4)
C73 C74 1.458(4)
C74 O75 1.259(3)
C74 C76 1.451(4)
C76 C77 1.414(4)
C76 C81 1.433(4)
C77 C78 1.374(4)
C77 H77A 0.9500
C78 C79 1.401(4)
C78 H78A 0.9500
C79 C80 1.371(4)
C79 H79A 0.9500
C80 C81 1.411(4)
C80 H80A 0.9500
C81 C82 1.460(4)
C82 O83 1.256(3)
C82 C84 1.452(4)
C84 N85 1.349(3)

loop_
_geom_torsion_atom_site_label_1
_geom_torsion_atom_site_label_2
_geom_torsion_atom_site_label_3
_geom_torsion_atom_site_label_4
_geom_torsion
C13 Co10 C10 C14 -37.62(18)
C16 Co10 C10 C14 122.55(19)
C12 Co10 C10 C14 -81.65(19)
C19 Co10 C10 C14 -160.4(3)
C11 Co10 C10 C14 -119.5(2)
C15 Co10 C10 C14 164.78(18)
C17 Co10 C10 C14 80.0(2)
C18 Co10 C10 C14 44.9(4)
C13 Co10 C10 C11 81.85(19)
C14 Co10 C10 C11 119.5(2)
C16 Co10 C10 C11 -117.98(18)
C12 Co10 C10 C11 37.82(17)
C19 Co10 C10 C11 -40.9(4)
C15 Co10 C10 C11 -75.7(2)
C17 Co10 C10 C11 -160.57(17)
C18 Co10 C10 C11 164.3(3)
C14 C10 C11 C12 -0.4(3)
Co10 C10 C11 C12 -59.08(19)
C14 C10 C11 Co10 58.7(2)
C13 Co10 C11 C12 37.62(18)
C14 Co10 C11 C12 81.64(19)
C16 Co10 C11 C12 -160.05(18)
C19 Co10 C11 C12 -76.1(2)
C15 Co10 C11 C12 -118.09(18)
C17 Co10 C11 C12 166.9(3)
C10 Co10 C11 C12 119.3(2)
C18 Co10 C11 C12 -43.5(4)
C13 Co10 C11 C10 -81.66(19)
C14 Co10 C11 C10 -37.64(17)
C16 Co10 C11 C10 80.7(2)
C12 Co10 C11 C10 -119.3(2)
C19 Co10 C11 C10 164.65(17)
C15 Co10 C11 C10 122.64(18)
C17 Co10 C11 C10 47.6(4)
C18 Co10 C11 C10 -162.8(3)
C10 C11 C12 C13 0.3(3)
Co10 C11 C12 C13 -59.0(2)
C10 C11 C12 Co10 59.35(19)
C14 Co10 C12 C13 37.86(17)
C16 Co10 C12 C13 167.6(3)
C19 Co10 C12 C13 -118.45(18)
C11 Co10 C12 C13 119.6(2)
C15 Co10 C12 C13 -160.80(17)
C17 Co10 C12 C13 -45.5(4)
C10 Co10 C12 C13 81.82(18)
C18 Co10 C12 C13 -76.9(2)
C13 Co10 C12 C11 -119.6(2)
C14 Co10 C12 C11 -81.71(19)
C16 Co10 C12 C11 48.0(4)
C19 Co10 C12 C11 121.98(18)
C15 Co10 C12 C11 79.6(2)
C17 Co10 C12 C11 -165.1(3)
C10 Co10 C12 C11 -37.75(17)
C18 Co10 C12 C11 163.51(17)
C11 C12 C13 C14 -0.1(3)
Co10 C12 C13 C14 -59.3(2)
C11 C12 C13 Co10 59.1(2)
C14 Co10 C13 C12 -119.2(2)
C16 Co10 C13 C12 -165.0(3)
C19 Co10 C13 C12 79.0(2)
C11 Co10 C13 C12 -37.65(17)
C15 Co10 C13 C12 45.4(4)
C17 Co10 C13 C12 163.19(17)
C10 Co10 C13 C12 -81.60(18)
C18 Co10 C13 C12 121.46(18)
C16 Co10 C13 C14 -45.8(4)
C12 Co10 C13 C14 119.2(2)
C19 Co10 C13 C14 -161.81(17)
C11 Co10 C13 C14 81.50(18)
C15 Co10 C13 C14 164.5(3)
C17 Co10 C13 C14 -77.7(2)
C10 Co10 C13 C14 37.55(17)
C18 Co10 C13 C14 -119.39(18)
C12 C13 C14 C10 -0.1(3)
Co10 C13 C14 C10 -59.4(2)
C12 C13 C14 Co10 59.3(2)
C11 C10 C14 C13 0.3(3)
Co10 C10 C14 C13 59.1(2)
C11 C10 C14 Co10 -58.8(2)
C16 Co10 C14 C13 163.58(17)
C12 Co10 C14 C13 -37.86(18)
C19 Co10 C14 C13 43.5(4)
C11 Co10 C14 C13 -81.94(19)
C15 Co10 C14 C13 -161.2(3)
C17 Co10 C14 C13 121.60(18)
C10 Co10 C14 C13 -119.6(2)
C18 Co10 C14 C13 78.7(2)
C13 Co10 C14 C10 119.6(2)
C16 Co10 C14 C10 -76.8(2)
C12 Co10 C14 C10 81.76(19)
C19 Co10 C14 C10 163.1(3)
C11 Co10 C14 C10 37.67(17)
C15 Co10 C14 C10 -41.6(4)
C17 Co10 C14 C10 -118.79(18)
C18 Co10 C14 C10 -161.71(17)
C13 Co10 C15 C16 165.5(3)
C14 Co10 C15 C16 -46.6(4)
C12 Co10 C15 C16 -161.70(17)
C19 Co10 C15 C16 119.1(2)
C11 Co10 C15 C16 -119.44(18)
C17 Co10 C15 C16 37.31(17)
C10 Co10 C15 C16 -78.0(2)
C18 Co10 C15 C16 81.44(19)
C13 Co10 C15 C19 46.4(4)
C14 Co10 C15 C19 -165.7(3)
C16 Co10 C15 C19 -119.1(2)
C12 Co10 C15 C19 79.2(2)
C11 Co10 C15 C19 121.49(17)
C17 Co10 C15 C19 -81.77(18)
C10 Co10 C15 C19 162.91(16)
C18 Co10 C15 C19 -37.64(17)
C19 C15 C16 C17 -0.1(3)
Co10 C15 C16 C17 -59.0(2)
C19 C15 C16 Co10 58.9(2)
C13 Co10 C16 C15 -162.1(3)
C14 Co10 C16 C15 163.13(17)
C12 Co10 C16 C15 43.6(4)
C19 Co10 C16 C15 -38.09(17)
C11 Co10 C16 C15 78.5(2)
C17 Co10 C16 C15 -120.1(3)
C10 Co10 C16 C15 121.16(18)
C18 Co10 C16 C15 -82.19(19)
C13 Co10 C16 C17 -42.0(4)
C14 Co10 C16 C17 -76.8(2)
C12 Co10 C16 C17 163.7(3)
C19 Co10 C16 C17 82.00(19)
C11 Co10 C16 C17 -161.45(17)
C15 Co10 C16 C17 120.1(3)
C10 Co10 C16 C17 -118.74(18)
C18 Co10 C16 C17 37.91(18)
C15 C16 C17 C18 -0.2(3)
Co10 C16 C17 C18 -59.2(2)
C15 C16 C17 Co10 59.0(2)
C13 Co10 C17 C16 164.80(17)
C14 Co10 C17 C16 122.58(18)
C12 Co10 C17 C16 -160.9(3)
C19 Co10 C17 C16 -81.56(19)
C11 Co10 C17 C16 45.3(4)
C15 Co10 C17 C16 -37.31(18)
C10 Co10 C17 C16 80.0(2)
C18 Co10 C17 C16 -119.3(3)
C13 Co10 C17 C18 -75.9(2)
C14 Co10 C17 C18 -118.13(19)
C16 Co10 C17 C18 119.3(3)
C12 Co10 C17 C18 -41.7(4)
C19 Co10 C17 C18 37.72(18)
C11 Co10 C17 C18 164.6(3)
C15 Co10 C17 C18 81.98(19)
C10 Co10 C17 C18 -160.67(17)
C16 C17 C18 C19 0.4(3)
Co10 C17 C18 C19 -58.6(2)
C16 C17 C18 Co10 59.0(2)
C13 Co10 C18 C19 -117.82(19)
C14 Co10 C18 C19 -159.93(18)
C16 Co10 C18 C19 81.71(19)
C12 Co10 C18 C19 -76.0(2)
C11 Co10 C18 C19 -43.5(4)
C15 Co10 C18 C19 37.81(18)
C17 Co10 C18 C19 119.4(3)
C10 Co10 C18 C19 167.2(3)
C13 Co10 C18 C17 122.77(19)
C14 Co10 C18 C17 80.7(2)
C16 Co10 C18 C17 -37.71(18)
C12 Co10 C18 C17 164.53(18)
C19 Co10 C18 C17 -119.4(3)
C11 Co10 C18 C17 -162.9(3)
C15 Co10 C18 C17 -81.61(19)
C10 Co10 C18 C17 47.8(4)
C17 C18 C19 C15 -0.4(3)
Co10 C18 C19 C15 -59.2(2)
C17 C18 C19 Co10 58.7(2)
C16 C15 C19 C18 0.3(3)
Co10 C15 C19 C18 59.4(2)
C16 C15 C19 Co10 -59.0(2)
C13 Co10 C19 C18 80.0(2)
C14 Co10 C19 C18 48.4(4)
C16 Co10 C19 C18 -81.73(19)
C12 Co10 C19 C18 122.05(18)
C11 Co10 C19 C18 163.54(17)
C15 Co10 C19 C18 -119.5(2)
C17 Co10 C19 C18 -37.81(18)
C10 Co10 C19 C18 -165.7(3)
C13 Co10 C19 C15 -160.45(17)
C14 Co10 C19 C15 168.0(3)
C16 Co10 C19 C15 37.79(17)
C12 Co10 C19 C15 -118.42(18)
C11 Co10 C19 C15 -76.9(2)
C17 Co10 C19 C15 81.72(19)
C10 Co10 C19 C15 -46.2(4)
C18 Co10 C19 C15 119.5(2)
C29 Co20 C20 C21 -78.1(2)
C22 Co20 C20 C21 37.73(17)
C27 Co20 C20 C21 -161.85(17)
C28 Co20 C20 C21 -120.00(18)
C25 Co20 C20 C21 -45.6(4)
C23 Co20 C20 C21 81.61(18)
C26 Co20 C20 C21 165.6(3)
C24 Co20 C20 C21 119.3(2)
C29 Co20 C20 C24 162.59(17)
C22 Co20 C20 C24 -81.57(18)
C27 Co20 C20 C24 78.9(2)
C28 Co20 C20 C24 120.70(18)
C25 Co20 C20 C24 -164.9(3)
C23 Co20 C20 C24 -37.69(17)
C21 Co20 C20 C24 -119.3(2)
C26 Co20 C20 C24 46.3(4)
C24 C20 C21 C22 0.1(3)
Co20 C20 C21 C22 -58.91(19)
C24 C20 C21 Co20 58.98(19)
C29 Co20 C21 C22 -120.56(17)
C27 Co20 C21 C22 165.6(3)
C28 Co20 C21 C22 -162.40(16)
C25 Co20 C21 C22 -78.73(19)
C23 Co20 C21 C22 37.58(16)
C26 Co20 C21 C22 -46.6(4)
C24 Co20 C21 C22 81.76(18)
C20 Co20 C21 C22 119.5(2)
C29 Co20 C21 C20 119.92(18)
C22 Co20 C21 C20 -119.5(2)
C27 Co20 C21 C20 46.1(4)
C28 Co20 C21 C20 78.1(2)
C25 Co20 C21 C20 161.75(17)
C23 Co20 C21 C20 -81.94(18)
C26 Co20 C21 C20 -166.1(3)
C24 Co20 C21 C20 -37.77(17)
C20 C21 C22 C23 0.0(3)
Co20 C21 C22 C23 -59.23(19)
C20 C21 C22 Co20 59.21(19)
C29 Co20 C22 C23 -162.86(16)
C27 Co20 C22 C23 -45.8(4)
C28 Co20 C22 C23 163.9(3)
C25 Co20 C22 C23 -120.82(17)
C21 Co20 C22 C23 119.5(2)
C26 Co20 C22 C23 -78.8(2)
C24 Co20 C22 C23 37.88(16)
C20 Co20 C22 C23 81.87(18)
C29 Co20 C22 C21 77.62(19)
C27 Co20 C22 C21 -165.3(3)
C28 Co20 C22 C21 44.4(4)
C25 Co20 C22 C21 119.67(17)
C23 Co20 C22 C21 -119.5(2)
C26 Co20 C22 C21 161.64(17)
C24 Co20 C22 C21 -81.64(17)
C20 Co20 C22 C21 -37.65(16)
C21 C22 C23 C24 0.0(3)
Co20 C22 C23 C24 -59.22(19)
C21 C22 C23 Co20 59.19(19)
C29 Co20 C23 C22 43.6(4)
C27 Co20 C23 C22 162.26(17)
C28 Co20 C23 C22 -163.4(3)
C25 Co20 C23 C22 77.6(2)
C21 Co20 C23 C22 -37.76(16)
C26 Co20 C23 C22 119.83(18)
C24 Co20 C23 C22 -119.3(2)
C20 Co20 C23 C22 -81.77(18)
C29 Co20 C23 C24 162.9(3)
C22 Co20 C23 C24 119.3(2)
C27 Co20 C23 C24 -78.4(2)
C28 Co20 C23 C24 -44.1(4)
C25 Co20 C23 C24 -163.03(17)
C21 Co20 C23 C24 81.57(17)
C26 Co20 C23 C24 -120.84(17)
C20 Co20 C23 C24 37.55(16)
C21 C20 C24 C23 -0.1(3)
Co20 C20 C24 C23 58.77(19)
C21 C20 C24 Co20 -58.86(19)
C22 C23 C24 C20 0.1(3)
Co20 C23 C24 C20 -59.01(19)
C22 C23 C24 Co20 59.08(19)
C29 Co20 C24 C20 -43.6(4)
C22 Co20 C24 C20 81.96(18)
C27 Co20 C24 C20 -119.87(18)
C28 Co20 C24 C20 -77.5(2)
C25 Co20 C24 C20 164.0(3)
C23 Co20 C24 C20 119.6(2)
C21 Co20 C24 C20 37.80(17)
C26 Co20 C24 C20 -162.22(17)
C29 Co20 C24 C23 -163.3(3)
C22 Co20 C24 C23 -37.68(16)
C27 Co20 C24 C23 120.50(17)
C28 Co20 C24 C23 162.90(16)
C25 Co20 C24 C23 44.4(4)
C21 Co20 C24 C23 -81.84(18)
C26 Co20 C24 C23 78.1(2)
C20 Co20 C24 C23 -119.6(2)
C22 Co20 C25 C29 -120.09(18)
C27 Co20 C25 C29 81.60(18)
C28 Co20 C25 C29 37.54(17)
C23 Co20 C25 C29 -162.02(17)
C21 Co20 C25 C29 -77.8(2)
C26 Co20 C25 C29 119.5(2)
C24 Co20 C25 C29 164.9(3)
C20 Co20 C25 C29 -44.2(4)
C29 Co20 C25 C26 -119.5(2)
C22 Co20 C25 C26 120.38(18)
C27 Co20 C25 C26 -37.93(17)
C28 Co20 C25 C26 -81.98(18)
C23 Co20 C25 C26 78.5(2)
C21 Co20 C25 C26 162.71(17)
C24 Co20 C25 C26 45.3(4)
C20 Co20 C25 C26 -163.7(3)
C29 C25 C26 C27 -0.2(3)
Co20 C25 C26 C27 58.84(19)
C29 C25 C26 Co20 -59.01(19)
C29 Co20 C26 C25 37.63(17)
C22 Co20 C26 C25 -78.0(2)
C27 Co20 C26 C25 119.2(2)
C28 Co20 C26 C25 81.56(18)
C23 Co20 C26 C25 -120.28(17)
C21 Co20 C26 C25 -43.5(4)
C24 Co20 C26 C25 -162.66(17)
C20 Co20 C26 C25 162.9(3)
C29 Co20 C26 C27 -81.61(18)
C22 Co20 C26 C27 162.76(16)
C28 Co20 C26 C27 -37.68(17)
C25 Co20 C26 C27 -119.2(2)
C23 Co20 C26 C27 120.48(18)
C21 Co20 C26 C27 -162.8(3)
C24 Co20 C26 C27 78.1(2)
C20 Co20 C26 C27 43.6(4)
C25 C26 C27 C28 0.2(3)
Co20 C26 C27 C28 59.19(19)
C25 C26 C27 Co20 -58.97(19)
C29 Co20 C27 C28 -37.75(16)
C22 Co20 C27 C28 -163.9(3)
C25 Co20 C27 C28 -81.72(17)
C23 Co20 C27 C28 162.12(16)
C21 Co20 C27 C28 43.3(4)
C26 Co20 C27 C28 -119.4(2)
C24 Co20 C27 C28 119.70(17)
C20 Co20 C27 C28 77.35(19)
C29 Co20 C27 C26 81.69(18)
C22 Co20 C27 C26 -44.5(4)
C28 Co20 C27 C26 119.4(2)
C25 Co20 C27 C26 37.72(17)
C23 Co20 C27 C26 -78.4(2)
C21 Co20 C27 C26 162.7(3)
C24 Co20 C27 C26 -120.86(18)
C20 Co20 C27 C26 -163.21(17)
C26 C27 C28 C29 -0.2(3)
Co20 C27 C28 C29 59.08(19)
C26 C27 C28 Co20 -59.28(19)
C22 Co20 C28 C29 45.1(4)
C27 Co20 C28 C29 -119.2(2)
C25 Co20 C28 C29 -37.56(17)
C23 Co20 C28 C29 -165.5(3)
C21 Co20 C28 C29 77.89(19)
C26 Co20 C28 C29 -81.46(18)
C24 Co20 C28 C29 161.75(16)
C20 Co20 C28 C29 119.90(17)
C29 Co20 C28 C27 119.2(2)
C22 Co20 C28 C27 164.4(3)
C25 Co20 C28 C27 81.69(18)
C23 Co20 C28 C27 -46.2(4)
C21 Co20 C28 C27 -162.86(16)
C26 Co20 C28 C27 37.79(17)
C24 Co20 C28 C27 -79.01(19)
C20 Co20 C28 C27 -120.85(17)
C27 C28 C29 C25 0.1(3)
Co20 C28 C29 C25 59.18(19)
C27 C28 C29 Co20 -59.09(19)
C26 C25 C29 C28 0.0(3)
Co20 C25 C29 C28 -59.18(19)
C26 C25 C29 Co20 59.22(19)
C22 Co20 C29 C28 -162.09(16)
C27 Co20 C29 C28 37.84(17)
C25 Co20 C29 C28 119.7(2)
C23 Co20 C29 C28 165.6(3)
C21 Co20 C29 C28 -120.09(17)
C26 Co20 C29 C28 82.05(18)
C24 Co20 C29 C28 -45.9(4)
C20 Co20 C29 C28 -78.09(19)
C22 Co20 C29 C25 78.3(2)
C27 Co20 C29 C25 -81.81(19)
C28 Co20 C29 C25 -119.7(2)
C23 Co20 C29 C25 46.0(4)
C21 Co20 C29 C25 120.25(18)
C26 Co20 C29 C25 -37.61(18)
C24 Co20 C29 C25 -165.6(3)
C20 Co20 C29 C25 162.25(17)
N45 S31 N32 C33 -0.6(2)
S31 N32 C33 C44 1.0(3)
S31 N32 C33 C34 -176.9(2)
N32 C33 C34 O35 -6.8(4)
C44 C33 C34 O35 175.5(2)
N32 C33 C34 C36 170.1(2)
C44 C33 C34 C36 -7.7(4)
O35 C34 C36 C37 7.5(4)
C33 C34 C36 C37 -169.3(2)
O35 C34 C36 C41 -171.9(2)
C33 C34 C36 C41 11.3(3)
C41 C36 C37 C38 1.1(4)
C34 C36 C37 C38 -178.3(2)
C36 C37 C38 C39 0.8(4)
C37 C38 C39 C40 -2.0(4)
C38 C39 C40 C41 1.1(4)
C39 C40 C41 C36 0.9(4)
C39 C40 C41 C42 -177.9(2)
C37 C36 C41 C40 -2.0(4)
C34 C36 C41 C40 177.5(2)
C37 C36 C41 C42 176.7(2)
C34 C36 C41 C42 -3.9(4)
C40 C41 C42 O43 -6.8(4)
C36 C41 C42 O43 174.5(2)
C40 C41 C42 C44 171.3(2)
C36 C41 C42 C44 -7.4(4)
N32 C33 C44 N45 -0.9(3)
C34 C33 C44 N45 177.0(2)
N32 C33 C44 C42 178.5(2)
C34 C33 C44 C42 -3.5(4)
O43 C42 C44 N45 8.5(4)
C41 C42 C44 N45 -169.5(2)
O43 C42 C44 C33 -170.9(2)
C41 C42 C44 C33 11.0(4)
C33 C44 N45 S31 0.4(3)
C42 C44 N45 S31 -179.1(2)
N32 S31 N45 C44 0.1(2)
N65 S51 N52 C53 0.3(2)
S51 N52 C53 C64 -0.1(3)
S51 N52 C53 C54 -178.8(2)
N52 C53 C54 O55 -2.9(4)
C64 C53 C54 O55 178.4(2)
N52 C53 C54 C56 174.9(2)
C64 C53 C54 C56 -3.8(3)
O55 C54 C56 C57 3.1(4)
C53 C54 C56 C57 -174.7(2)
O55 C54 C56 C61 -179.2(2)
C53 C54 C56 C61 3.0(3)
C61 C56 C57 C58 -0.7(4)
C54 C56 C57 C58 177.1(2)
C56 C57 C58 C59 0.3(4)
C57 C58 C59 C60 0.3(4)
C58 C59 C60 C61 -0.4(4)
C59 C60 C61 C56 0.0(4)
C59 C60 C61 C62 -178.6(2)
C57 C56 C61 C60 0.5(4)
C54 C56 C61 C60 -177.2(2)
C57 C56 C61 C62 179.1(2)
C54 C56 C61 C62 1.4(4)
C60 C61 C62 O63 -3.3(4)
C56 C61 C62 O63 178.2(2)
C60 C61 C62 C64 173.6(2)
C56 C61 C62 C64 -5.0(3)
N52 C53 C64 N65 -0.2(3)
C54 C53 C64 N65 178.5(2)
N52 C53 C64 C62 -178.7(2)
C54 C53 C64 C62 0.1(4)
O63 C62 C64 N65 2.9(4)
C61 C62 C64 N65 -174.0(2)
O63 C62 C64 C53 -178.8(2)
C61 C62 C64 C53 4.2(3)
C53 C64 N65 S51 0.4(3)
C62 C64 N65 S51 178.8(2)
N52 S51 N65 C64 -0.4(2)
N85 S71 N72 C73 -0.80(19)
S71 N72 C73 C84 0.4(3)
S71 N72 C73 C74 -178.1(2)
N72 C73 C74 O75 -5.5(4)
C84 C73 C74 O75 176.1(2)
N72 C73 C74 C76 176.0(2)
C84 C73 C74 C76 -2.3(3)
O75 C74 C76 C77 0.4(4)
C73 C74 C76 C77 178.9(2)
O75 C74 C76 C81 -175.4(2)
C73 C74 C76 C81 3.1(3)
C81 C76 C77 C78 1.7(4)
C74 C76 C77 C78 -174.3(2)
C76 C77 C78 C79 -1.7(4)
C77 C78 C79 C80 0.2(4)
C78 C79 C80 C81 1.2(4)
C79 C80 C81 C76 -1.2(4)
C79 C80 C81 C82 177.5(2)
C77 C76 C81 C80 -0.2(4)
C74 C76 C81 C80 175.6(2)
C77 C76 C81 C82 -178.9(2)
C74 C76 C81 C82 -3.0(4)
C80 C81 C82 O83 4.0(4)
C76 C81 C82 O83 -177.4(2)
C80 C81 C82 C84 -176.8(2)
C76 C81 C82 C84 1.9(3)
N72 C73 C84 N85 0.3(3)
C74 C73 C84 N85 178.9(2)
N72 C73 C84 C82 -177.0(2)
C74 C73 C84 C82 1.6(4)
O83 C82 C84 N85 1.1(4)
C81 C82 C84 N85 -178.2(2)
O83 C82 C84 C73 178.1(2)
C81 C82 C84 C73 -1.2(3)
C73 C84 N85 S71 -0.9(3)
C82 C84 N85 S71 176.4(2)
N72 S71 N85 C84 0.98(19)
